data_4308862
loop_
_publ_author_name
'Masahiro Kato'
'Kazunori Kojima'
'Taka-aki Okamura'
'Hitoshi Yamamoto'
'Takeshi Yamamura'
'Norikazu Ueyama'

_publ_section_title
;
Relation between Intramolecular NH...S Hydrogen Bonds and Coordination
Number in Mercury(II) Complexes with Carbamoylbenzenethiol Derivatives
;
_journal_name_full 'Inorganic Chemistry'
_journal_page_first 4037
_journal_page_last 4044
_journal_paper_doi 10.1021/ic0481780
_journal_volume 44
_journal_year 2005
_chemical_formula_sum 'C28 H24 Hg N2 O2 S2'
_chemical_formula_weight 685.20
_chemical_name_systematic
; 
 ? 
;
_space_group_IT_number 2
_symmetry_cell_setting triclinic
_symmetry_Int_Tables_number 2
_symmetry_space_group_name_Hall '-P 1'
_symmetry_space_group_name_H-M 'P -1'
_atom_sites_solution_hydrogens geom
_atom_sites_solution_primary direct
_atom_sites_solution_secondary difmap
_audit_creation_date 'Tue Dec 21 23:22:12 2004'
_audit_creation_method SHELXL-97
_cell_angle_alpha 103.389(13)
_cell_angle_beta 100.939(18)
_cell_angle_gamma 92.295(17)
_cell_formula_units_Z 1
_cell_length_a 4.6960(13)
_cell_length_b 11.8346(18)
_cell_length_c 12.327(2)
_cell_measurement_reflns_used 25
_cell_measurement_temperature 296(2)
_cell_measurement_theta_max 13.4
_cell_measurement_theta_min 11.2
_cell_volume 651.8(2)
_computing_structure_refinement 'SHELXL-97 (Sheldrick, 1997)'
_computing_structure_solution 'SHELXS-86 (Sheldrick, 1985)'
_diffrn_ambient_temperature 296(2)
_diffrn_measured_fraction_theta_full 0.988
_diffrn_measured_fraction_theta_max 0.988
_diffrn_measurement_device_type 'Rigaku AFC5R'
_diffrn_measurement_method \w-2\q
_diffrn_radiation_monochromator graphite
_diffrn_radiation_source 'fine-focus sealed tube'
_diffrn_radiation_type MoK\a
_diffrn_radiation_wavelength 0.71069
_diffrn_reflns_av_R_equivalents 0.0263
_diffrn_reflns_av_sigmaI/netI 0.1066
_diffrn_reflns_limit_h_max 0
_diffrn_reflns_limit_h_min -6
_diffrn_reflns_limit_k_max 15
_diffrn_reflns_limit_k_min -15
_diffrn_reflns_limit_l_max 16
_diffrn_reflns_limit_l_min -16
_diffrn_reflns_number 4195
_diffrn_reflns_theta_full 29.99
_diffrn_reflns_theta_max 29.99
_diffrn_reflns_theta_min 2.77
_exptl_absorpt_coefficient_mu 6.091
_exptl_absorpt_correction_T_max 0.544
_exptl_absorpt_correction_T_min 0.404
_exptl_absorpt_correction_type psi-scan
_exptl_absorpt_process_details '(North, Phillips & Mathews, 1968)'
_exptl_crystal_colour colorless
_exptl_crystal_density_diffrn 1.746
_exptl_crystal_density_method 'not measured'
_exptl_crystal_description prismatic
_exptl_crystal_F_000 334
_exptl_crystal_size_max 0.300
_exptl_crystal_size_mid 0.100
_exptl_crystal_size_min 0.100
_refine_diff_density_max 0.450
_refine_diff_density_min -0.851
_refine_diff_density_rms 0.102
_refine_ls_extinction_method none
_refine_ls_goodness_of_fit_ref 0.952
_refine_ls_hydrogen_treatment constr
_refine_ls_matrix_type full
_refine_ls_number_parameters 160
_refine_ls_number_reflns 3778
_refine_ls_number_restraints 0
_refine_ls_restrained_S_all 0.952
_refine_ls_R_factor_all 0.1286
_refine_ls_R_factor_gt 0.0325
_refine_ls_shift/su_max 0.000
_refine_ls_shift/su_mean 0.000
_refine_ls_structure_factor_coef Fsqd
_refine_ls_weighting_details 'calc w=1/[\s^2^(Fo^2^)+(0.0211P)^2^+0.0000P] where P=(Fo^2^+2Fc^2^)/3'
_refine_ls_weighting_scheme calc
_refine_ls_wR_factor_gt 0.0597
_refine_ls_wR_factor_ref 0.0737
_reflns_number_gt 2023
_reflns_number_total 3778
_reflns_threshold_expression >2sigma(I)
_cod_data_source_file ic0481780si20041224_115539.cif
_cod_data_source_block complex3
_cod_original_sg_symbol_H-M 'P -1 '
_cod_database_code 4308862

loop_
_symmetry_equiv_pos_as_xyz
'x, y, z'
'-x, -y, -z'

loop_
_atom_site_label
_atom_site_type_symbol
_atom_site_fract_x
_atom_site_fract_y
_atom_site_fract_z
_atom_site_U_iso_or_equiv
_atom_site_adp_type
_atom_site_occupancy
_atom_site_symmetry_multiplicity
_atom_site_calc_flag
_atom_site_refinement_flags
_atom_site_disorder_assembly
_atom_site_disorder_group
Hg1 Hg 0.0000 0.0000 0.0000 0.06466(13) Uani 1 2 d S . .
S1 S 0.3996(3) 0.09991(11) 0.13704(10) 0.0669(4) Uani 1 1 d . . .
O1 O 0.6457(8) 0.2114(5) -0.0684(3) 0.1035(15) Uani 1 1 d . . .
N1 N 0.1655(8) 0.1889(4) -0.1405(3) 0.0551(10) Uani 1 1 d . . .
H1 H -0.0027 0.2062 -0.1271 0.066 Uiso 1 1 calc R . .
C11 C 0.3239(10) 0.2467(4) 0.1429(3) 0.0507(12) Uani 1 1 d . . .
C12 C 0.2636(13) 0.3134(5) 0.2420(4) 0.0728(16) Uani 1 1 d . . .
H12 H 0.2592 0.2799 0.3030 0.087 Uiso 1 1 calc R . .
C13 C 0.2100(15) 0.4283(5) 0.2525(5) 0.091(2) Uani 1 1 d . . .
H13 H 0.1704 0.4720 0.3201 0.109 Uiso 1 1 calc R . .
C14 C 0.2148(14) 0.4786(5) 0.1629(5) 0.0848(19) Uani 1 1 d . . .
H14 H 0.1795 0.5565 0.1698 0.102 Uiso 1 1 calc R . .
C15 C 0.2728(11) 0.4126(4) 0.0622(4) 0.0666(15) Uani 1 1 d . . .
H15 H 0.2723 0.4459 0.0008 0.080 Uiso 1 1 calc R . .
C16 C 0.3311(9) 0.2980(4) 0.0526(4) 0.0479(11) Uani 1 1 d . . .
C17 C 0.3953(11) 0.2289(4) -0.0577(4) 0.0544(12) Uani 1 1 d . . .
C18 C 0.1767(12) 0.1172(5) -0.2536(3) 0.0670(15) Uani 1 1 d . . .
H18A H 0.0570 0.0445 -0.2678 0.080 Uiso 1 1 calc R . .
H18B H 0.3754 0.0986 -0.2552 0.080 Uiso 1 1 calc R . .
C101 C 0.0712(11) 0.1784(4) -0.3469(3) 0.0523(12) Uani 1 1 d . . .
C102 C 0.1972(14) 0.2810(5) -0.3507(5) 0.0829(18) Uani 1 1 d . . .
H102 H 0.3511 0.3179 -0.2922 0.099 Uiso 1 1 calc R . .
C103 C 0.1049(16) 0.3336(6) -0.4394(6) 0.096(2) Uani 1 1 d . . .
H103 H 0.1975 0.4042 -0.4402 0.116 Uiso 1 1 calc R . .
C104 C -0.1181(17) 0.2822(7) -0.5238(5) 0.097(2) Uani 1 1 d . . .
H104 H -0.1807 0.3167 -0.5837 0.116 Uiso 1 1 calc R . .
C105 C -0.2524(17) 0.1793(8) -0.5214(5) 0.111(2) Uani 1 1 d . . .
H105 H -0.4102 0.1441 -0.5791 0.133 Uiso 1 1 calc R . .
C106 C -0.1557(14) 0.1262(6) -0.4336(5) 0.0886(19) Uani 1 1 d . . .
H106 H -0.2458 0.0547 -0.4337 0.106 Uiso 1 1 calc R . .

loop_
_atom_site_aniso_label
_atom_site_aniso_U_11
_atom_site_aniso_U_22
_atom_site_aniso_U_33
_atom_site_aniso_U_23
_atom_site_aniso_U_13
_atom_site_aniso_U_12
Hg1 0.0977(3) 0.04776(16) 0.04724(15) 0.01562(11) 0.00758(15) 0.00187(16)
S1 0.0822(11) 0.0585(7) 0.0577(7) 0.0150(6) 0.0039(7) 0.0223(8)
O1 0.035(2) 0.186(5) 0.095(3) 0.031(3) 0.026(2) 0.020(3)
N1 0.042(2) 0.087(3) 0.0425(19) 0.0197(19) 0.0156(19) 0.022(2)
C11 0.046(3) 0.056(3) 0.044(2) 0.011(2) -0.003(2) 0.009(2)
C12 0.102(5) 0.069(3) 0.044(2) 0.008(2) 0.011(3) 0.031(3)
C13 0.121(6) 0.078(4) 0.060(3) -0.005(3) 0.005(4) 0.040(4)
C14 0.097(5) 0.045(3) 0.090(4) 0.003(3) -0.018(4) 0.007(3)
C15 0.063(4) 0.065(3) 0.074(3) 0.033(3) 0.004(3) -0.004(3)
C16 0.031(3) 0.052(3) 0.057(3) 0.013(2) 0.001(2) -0.003(2)
C17 0.036(3) 0.080(3) 0.054(3) 0.025(2) 0.015(2) 0.009(3)
C18 0.078(4) 0.084(4) 0.043(2) 0.016(2) 0.018(3) 0.028(3)
C101 0.055(3) 0.066(3) 0.040(2) 0.010(2) 0.017(2) 0.023(3)
C102 0.086(5) 0.095(5) 0.066(3) 0.029(3) 0.005(3) 0.001(4)
C103 0.111(6) 0.104(5) 0.096(5) 0.052(4) 0.037(5) 0.024(5)
C104 0.104(6) 0.138(7) 0.065(4) 0.045(4) 0.026(4) 0.043(5)
C105 0.113(6) 0.143(7) 0.062(4) 0.022(4) -0.013(4) 0.009(6)
C106 0.082(5) 0.101(5) 0.075(4) 0.025(3) -0.005(3) 0.003(4)

loop_
_atom_type_symbol
_atom_type_description
_atom_type_scat_dispersion_real
_atom_type_scat_dispersion_imag
_atom_type_scat_source
C C 0.0033 0.0016 'International Tables Vol C Tables 4.2.6.8 and 6.1.1.4'
H H 0.0000 0.0000 'International Tables Vol C Tables 4.2.6.8 and 6.1.1.4'
O O 0.0106 0.0060 'International Tables Vol C Tables 4.2.6.8 and 6.1.1.4'
N N 0.0061 0.0033 'International Tables Vol C Tables 4.2.6.8 and 6.1.1.4'
S S 0.1246 0.1234 'International Tables Vol C Tables 4.2.6.8 and 6.1.1.4'
Hg Hg -2.3894 9.2266 'International Tables Vol C Tables 4.2.6.8 and 6.1.1.4'

loop_
_geom_angle_atom_site_label_1
_geom_angle_atom_site_label_2
_geom_angle_atom_site_label_3
_geom_angle
_geom_angle_site_symmetry_1
_geom_angle_site_symmetry_3
_geom_angle_publ_flag
S1 Hg1 S1 180.0 . 2 ?
C11 S1 Hg1 100.88(15) . . ?
C17 N1 C18 124.7(4) . . ?
C17 N1 H1 117.6 . . ?
C18 N1 H1 117.6 . . ?
C12 C11 C16 118.8(4) . . ?
C12 C11 S1 118.6(4) . . ?
C16 C11 S1 122.6(4) . . ?
C13 C12 C11 121.2(5) . . ?
C13 C12 H12 119.4 . . ?
C11 C12 H12 119.4 . . ?
C14 C13 C12 120.0(5) . . ?
C14 C13 H13 120.0 . . ?
C12 C13 H13 120.0 . . ?
C13 C14 C15 119.6(5) . . ?
C13 C14 H14 120.2 . . ?
C15 C14 H14 120.2 . . ?
C16 C15 C14 120.3(5) . . ?
C16 C15 H15 119.8 . . ?
C14 C15 H15 119.8 . . ?
C15 C16 C11 120.1(4) . . ?
C15 C16 C17 119.0(4) . . ?
C11 C16 C17 120.8(4) . . ?
O1 C17 N1 123.0(5) . . ?
O1 C17 C16 121.4(5) . . ?
N1 C17 C16 115.5(4) . . ?
N1 C18 C101 112.0(4) . . ?
N1 C18 H18A 109.2 . . ?
C101 C18 H18A 109.2 . . ?
N1 C18 H18B 109.2 . . ?
C101 C18 H18B 109.2 . . ?
H18A C18 H18B 107.9 . . ?
C102 C101 C106 117.9(5) . . ?
C102 C101 C18 122.9(5) . . ?
C106 C101 C18 119.2(5) . . ?
C101 C102 C103 122.1(6) . . ?
C101 C102 H102 119.0 . . ?
C103 C102 H102 119.0 . . ?
C104 C103 C102 119.7(7) . . ?
C104 C103 H103 120.1 . . ?
C102 C103 H103 120.1 . . ?
C103 C104 C105 119.6(6) . . ?
C103 C104 H104 120.2 . . ?
C105 C104 H104 120.2 . . ?
C104 C105 C106 120.4(7) . . ?
C104 C105 H105 119.8 . . ?
C106 C105 H105 119.8 . . ?
C101 C106 C105 120.3(6) . . ?
C101 C106 H106 119.8 . . ?
C105 C106 H106 119.8 . . ?

loop_
_geom_bond_atom_site_label_1
_geom_bond_atom_site_label_2
_geom_bond_distance
_geom_bond_site_symmetry_2
_geom_bond_publ_flag
Hg1 S1 2.3384(15) . ?
Hg1 S1 2.3384(15) 2 ?
S1 C11 1.775(5) . ?
O1 C17 1.229(5) . ?
N1 C17 1.322(6) . ?
N1 C18 1.466(5) . ?
N1 H1 0.8600 . ?
C11 C12 1.378(6) . ?
C11 C16 1.391(6) . ?
C12 C13 1.374(7) . ?
C12 H12 0.9300 . ?
C13 C14 1.374(8) . ?
C13 H13 0.9300 . ?
C14 C15 1.386(7) . ?
C14 H14 0.9300 . ?
C15 C16 1.378(6) . ?
C15 H15 0.9300 . ?
C16 C17 1.505(6) . ?
C18 C101 1.513(6) . ?
C18 H18A 0.9700 . ?
C18 H18B 0.9700 . ?
C101 C102 1.344(7) . ?
C101 C106 1.367(7) . ?
C102 C103 1.388(7) . ?
C102 H102 0.9300 . ?
C103 C104 1.338(9) . ?
C103 H103 0.9300 . ?
C104 C105 1.358(9) . ?
C104 H104 0.9300 . ?
C105 C106 1.388(8) . ?
C105 H105 0.9300 . ?
C106 H106 0.9300 . ?

loop_
_geom_torsion_atom_site_label_1
_geom_torsion_atom_site_label_2
_geom_torsion_atom_site_label_3
_geom_torsion_atom_site_label_4
_geom_torsion
_geom_torsion_site_symmetry_1
_geom_torsion_site_symmetry_2
_geom_torsion_site_symmetry_3
_geom_torsion_site_symmetry_4
_geom_torsion_publ_flag
Hg1 S1 C11 C12 114.3(4) . . . . ?
Hg1 S1 C11 C16 -67.6(4) . . . . ?
C16 C11 C12 C13 0.3(8) . . . . ?
S1 C11 C12 C13 178.5(5) . . . . ?
C11 C12 C13 C14 0.2(10) . . . . ?
C12 C13 C14 C15 0.3(10) . . . . ?
C13 C14 C15 C16 -1.3(9) . . . . ?
C14 C15 C16 C11 1.9(8) . . . . ?
C14 C15 C16 C17 -179.6(5) . . . . ?
C12 C11 C16 C15 -1.3(7) . . . . ?
S1 C11 C16 C15 -179.5(4) . . . . ?
C12 C11 C16 C17 -179.9(5) . . . . ?
S1 C11 C16 C17 2.0(6) . . . . ?
C18 N1 C17 O1 1.5(8) . . . . ?
C18 N1 C17 C16 -178.3(4) . . . . ?
C15 C16 C17 O1 101.1(6) . . . . ?
C11 C16 C17 O1 -80.4(7) . . . . ?
C15 C16 C17 N1 -79.1(6) . . . . ?
C11 C16 C17 N1 99.4(5) . . . . ?
C17 N1 C18 C101 -116.2(5) . . . . ?
N1 C18 C101 C102 59.6(7) . . . . ?
N1 C18 C101 C106 -122.7(5) . . . . ?
C106 C101 C102 C103 -0.4(9) . . . . ?
C18 C101 C102 C103 177.4(5) . . . . ?
C101 C102 C103 C104 0.6(10) . . . . ?
C102 C103 C104 C105 0.3(11) . . . . ?
C103 C104 C105 C106 -1.4(12) . . . . ?
C102 C101 C106 C105 -0.7(9) . . . . ?
C18 C101 C106 C105 -178.6(6) . . . . ?
C104 C105 C106 C101 1.7(11) . . . . ?
